data_2019563
loop_
_publ_author_name
'Smith, Graham'
'Lynch, Daniel E.'

_publ_section_title
;
 Two-dimensional coordination polymeric structures in caesium complexes
 with ring-substituted phenoxyacetic acids
;
_journal_coeditor_code SF3232
_journal_issue 6
_journal_name_full 'Acta Crystallographica Section C'
_journal_page_first 606
_journal_page_last 612
_journal_paper_doi 10.1107/S2053229614010596
_journal_volume 70
_journal_year 2014
_chemical_formula_iupac '[Cs (C9 H8 Cl O3) (H2 O)]'
_chemical_formula_moiety 'C9 H10 Cl Cs O4'
_chemical_formula_sum 'C9 H10 Cl Cs O4'
_chemical_formula_weight 350.53
_chemical_name_common 'caesium (3-chloro-2-methylphenoxy)acetate monohydrate'
_chemical_name_systematic
;
Poly[aqua[\m~5~-(3-chloro-2-methylphenoxy)acetato]caesium]
;
_space_group_IT_number 14
_symmetry_cell_setting monoclinic
_symmetry_space_group_name_Hall '-P 2ybc'
_symmetry_space_group_name_H-M 'P 1 21/c 1'
_atom_sites_solution_hydrogens geom
_atom_sites_solution_primary direct
_atom_sites_solution_secondary difmap
_audit_creation_method SHELXL97
_cell_angle_alpha 90.00
_cell_angle_beta 94.158(4)
_cell_angle_gamma 90.00
_cell_formula_units_Z 4
_cell_length_a 18.1357(7)
_cell_length_b 8.8722(4)
_cell_length_c 7.0958(3)
_cell_measurement_reflns_used 2801
_cell_measurement_temperature 200.0(10)
_cell_measurement_theta_max 28.85
_cell_measurement_theta_min 3.21
_cell_volume 1138.73(8)
_computing_cell_refinement 'CrysAlis PRO (Agilent, 2012)'
_computing_data_collection 'CrysAlis PRO (Agilent, 2012)'
_computing_data_reduction 'CrysAlis PRO (Agilent, 2012)'
_computing_molecular_graphics 'PLATON (Spek, 2009)'
_computing_publication_material 'PLATON (Spek, 2009)'
_computing_structure_refinement
;
SHELXL97 (Sheldrick, 2008) within WinGX (Farrugia, 2012)
;
_computing_structure_solution 'SIR92 (Altomare <i>et al.</i>, 1993)'
_diffrn_ambient_temperature 200.0(10)
_diffrn_detector_area_resol_mean 16.077
_diffrn_measured_fraction_theta_full 0.999
_diffrn_measured_fraction_theta_max 0.999
_diffrn_measurement_device_type 'Oxford Gemini-S CCD area-detector'
_diffrn_measurement_method \w
_diffrn_radiation_monochromator graphite
_diffrn_radiation_source 'Enhance (Mo) X-ray source'
_diffrn_radiation_type MoK\a
_diffrn_radiation_wavelength 0.71073
_diffrn_reflns_av_R_equivalents 0.0292
_diffrn_reflns_av_sigmaI/netI 0.0295
_diffrn_reflns_limit_h_max 21
_diffrn_reflns_limit_h_min -22
_diffrn_reflns_limit_k_max 10
_diffrn_reflns_limit_k_min -10
_diffrn_reflns_limit_l_max 8
_diffrn_reflns_limit_l_min -8
_diffrn_reflns_number 6705
_diffrn_reflns_theta_full 26.00
_diffrn_reflns_theta_max 26.00
_diffrn_reflns_theta_min 3.22
_diffrn_standards_number 0
_exptl_absorpt_coefficient_mu 3.477
_exptl_absorpt_correction_T_max 0.980
_exptl_absorpt_correction_T_min 0.864
_exptl_absorpt_correction_type multi-scan
_exptl_absorpt_process_details '(CrysAlis PRO; Agilent, 2012)'
_exptl_crystal_colour colourless
_exptl_crystal_density_diffrn 2.045
_exptl_crystal_density_method 'not measured'
_exptl_crystal_description plate
_exptl_crystal_F_000 672
_exptl_crystal_size_max 0.30
_exptl_crystal_size_mid 0.20
_exptl_crystal_size_min 0.15
_refine_diff_density_max 0.434
_refine_diff_density_min -0.334
_refine_ls_extinction_coef 0.0219(7)
_refine_ls_extinction_expression Fc^*^=kFc[1+0.001xFc^2^\l^3^/sin(2\q)]^-1/4^
_refine_ls_extinction_method 'SHELXL97 (Sheldrick, 2008)'
_refine_ls_goodness_of_fit_ref 1.045
_refine_ls_hydrogen_treatment constr
_refine_ls_matrix_type full
_refine_ls_number_parameters 137
_refine_ls_number_reflns 2230
_refine_ls_number_restraints 0
_refine_ls_restrained_S_all 1.045
_refine_ls_R_factor_all 0.0235
_refine_ls_R_factor_gt 0.0203
_refine_ls_shift/su_max 0.001
_refine_ls_shift/su_mean 0.000
_refine_ls_structure_factor_coef Fsqd
_refine_ls_weighting_details 'calc w = 1/[\s^2^(Fo^2^)+(0.0197P)^2^+0.2986P] where P=(Fo^2^+2Fc^2^)/3'
_refine_ls_weighting_scheme calc
_refine_ls_wR_factor_gt 0.0460
_refine_ls_wR_factor_ref 0.0475
_reflns_number_gt 2024
_reflns_number_total 2230
_reflns_threshold_expression I>2\s(I)
_cod_data_source_file sf3232sup1.cif
_cod_data_source_block II
_cod_depositor_comments 'Adding full bibliography for 2019562--2019564.cif.'
_cod_original_sg_symbol_H-M 'P 21/c'
_cod_database_code 2019563
_cod_database_fobs_code 2019563

loop_
_symmetry_equiv_pos_as_xyz
'x, y, z'
'-x, y+1/2, -z+1/2'
'-x, -y, -z'
'x, -y+1/2, z+1/2'

loop_
_atom_site_aniso_label
_atom_site_aniso_U_11
_atom_site_aniso_U_22
_atom_site_aniso_U_33
_atom_site_aniso_U_12
_atom_site_aniso_U_13
_atom_site_aniso_U_23
Cs1 0.02530(10) 0.02560(10) 0.02170(10) 0.00070(10) 0.00380(10) 0.00200(10)
Cl3 0.0356(5) 0.0630(6) 0.0476(5) 0.0023(4) 0.0186(4) -0.0186(4)
O1W 0.0294(12) 0.0372(12) 0.0311(10) -0.0009(9) 0.0037(9) 0.0106(9)
O11 0.0207(10) 0.0304(10) 0.0238(10) -0.0038(8) 0.0059(8) -0.0056(9)
O31 0.0281(12) 0.0336(12) 0.0305(11) -0.0101(9) 0.0069(9) -0.0066(9)
O32 0.0420(13) 0.0282(11) 0.0272(10) -0.0002(9) 0.0137(9) -0.0033(9)
C1 0.0173(14) 0.0215(14) 0.0264(14) 0.0026(10) 0.0022(11) 0.0058(11)
C2 0.0197(14) 0.0209(14) 0.0252(14) 0.0036(11) 0.0032(11) 0.0012(11)
C3 0.0282(17) 0.0271(15) 0.0275(15) 0.0069(12) 0.0069(12) 0.0034(13)
C4 0.0197(16) 0.0395(19) 0.0393(16) -0.0007(12) 0.0087(13) 0.0079(14)
C5 0.0223(16) 0.0397(17) 0.0389(17) -0.0102(13) -0.0010(13) 0.0027(15)
C6 0.0274(16) 0.0313(16) 0.0319(15) -0.0066(13) 0.0031(13) -0.0030(13)
C21 0.0251(15) 0.0255(14) 0.0208(13) -0.0015(11) 0.0034(11) -0.0051(12)
C31 0.0256(15) 0.0175(13) 0.0189(13) 0.0027(11) 0.0018(11) 0.0047(11)
C211 0.0234(16) 0.0337(16) 0.0309(15) -0.0018(12) 0.0051(12) -0.0068(13)

loop_
_atom_site_type_symbol
_atom_site_label
_atom_site_fract_x
_atom_site_fract_y
_atom_site_fract_z
_atom_site_U_iso_or_equiv
_atom_site_thermal_displace_type
_atom_site_calc_flag
_atom_site_refinement_flags
_atom_site_occupancy
Cs Cs1 0.435360(10) 0.43073(2) 0.72238(2) 0.02410(10) Uani d . 1.000
Cl Cl3 0.11172(5) 0.64082(11) 1.00244(12) 0.0480(3) Uani d . 1.000
O O1W 0.56012(11) 0.2745(2) 0.9860(3) 0.0325(7) Uani d . 1.000
O O11 0.26794(10) 0.4721(2) 0.4811(3) 0.0248(6) Uani d . 1.000
O O31 0.38663(11) 0.5439(2) 0.2971(3) 0.0305(7) Uani d . 1.000
O O32 0.36286(12) 0.3644(2) 0.0831(3) 0.0319(7) Uani d . 1.000
C C1 0.20072(15) 0.4599(3) 0.5573(4) 0.0217(8) Uani d . 1.000
C C2 0.19296(15) 0.5457(3) 0.7203(4) 0.0219(8) Uani d . 1.000
C C3 0.12531(17) 0.5364(3) 0.7984(4) 0.0274(9) Uani d . 1.000
C C4 0.06705(17) 0.4499(3) 0.7242(5) 0.0325(10) Uani d . 1.000
C C5 0.07712(16) 0.3652(4) 0.5651(4) 0.0338(10) Uani d . 1.000
C C6 0.14362(16) 0.3688(3) 0.4810(4) 0.0302(9) Uani d . 1.000
C C21 0.27581(15) 0.3959(3) 0.3055(4) 0.0237(8) Uani d . 1.000
C C31 0.34809(16) 0.4395(3) 0.2239(4) 0.0207(8) Uani d . 1.000
C C211 0.25432(15) 0.6459(3) 0.7987(4) 0.0292(9) Uani d . 1.000
H H4 0.02120 0.44880 0.78110 0.0390 Uiso c R 1.000
H H5 0.03790 0.30370 0.51270 0.0410 Uiso c R 1.000
H H6 0.15020 0.30950 0.37200 0.0360 Uiso c R 1.000
H H11W 0.58080 0.33400 0.90710 0.0490 Uiso d R 1.000
H H12W 0.59700 0.21590 1.06020 0.0490 Uiso d R 1.000
H H21 0.23390 0.42250 0.21450 0.0280 Uiso c R 1.000
H H22 0.27480 0.28550 0.32620 0.0280 Uiso c R 1.000
H H211 0.28830 0.66630 0.70050 0.0440 Uiso c R 1.000
H H212 0.28120 0.59590 0.90600 0.0440 Uiso c R 1.000
H H213 0.23360 0.74110 0.84080 0.0440 Uiso c R 1.000

loop_
_atom_type_symbol
_atom_type_description
_atom_type_scat_dispersion_real
_atom_type_scat_dispersion_imag
_atom_type_scat_source
C C 0.0033 0.0016 'International Tables Vol C Tables 4.2.6.8 and 6.1.1.4'
H H 0.0000 0.0000 'International Tables Vol C Tables 4.2.6.8 and 6.1.1.4'
O O 0.0106 0.0060 'International Tables Vol C Tables 4.2.6.8 and 6.1.1.4'
Cl Cl 0.1484 0.1585 'International Tables Vol C Tables 4.2.6.8 and 6.1.1.4'
Cs Cs -0.3680 2.1192 'International Tables Vol C Tables 4.2.6.8 and 6.1.1.4'

loop_
_geom_angle_atom_site_label_1
_geom_angle_atom_site_label_2
_geom_angle_atom_site_label_3
_geom_angle_site_symmetry_1
_geom_angle_site_symmetry_3
_geom_angle
_geom_angle_publ_flag
O1W Cs1 O11 . . 157.56(5) no
O1W Cs1 O31 . . 145.54(5) no
O1W Cs1 O32 . 1_556 75.47(6) no
O1W Cs1 O1W . 2_656 127.97(5) no
O1W Cs1 O31 . 3_666 51.88(5) no
O1W Cs1 O1W . 3_667 89.56(5) no
O1W Cs1 O1W . 4_554 65.58(5) no
O1W Cs1 O32 . 4_555 95.08(5) no
O11 Cs1 O31 . . 47.45(5) no
O11 Cs1 O32 . 1_556 91.15(5) no
O1W Cs1 O11 2_656 . 74.46(5) no
O11 Cs1 O31 . 3_666 145.68(5) no
O1W Cs1 O11 3_667 . 102.07(5) no
O1W Cs1 O11 4_554 . 114.06(5) no
O11 Cs1 O32 . 4_555 65.31(5) no
O31 Cs1 O32 . 1_556 138.03(5) no
O1W Cs1 O31 2_656 . 47.90(5) no
O31 Cs1 O31 . 3_666 98.26(5) no
O1W Cs1 O31 3_667 . 109.13(5) no
O1W Cs1 O31 4_554 . 81.63(5) no
O31 Cs1 O32 . 4_555 83.26(5) no
O1W Cs1 O32 2_656 1_556 124.78(5) no
O31 Cs1 O32 3_666 1_556 123.01(6) no
O1W Cs1 O32 3_667 1_556 67.61(5) no
O1W Cs1 O32 4_554 1_556 130.80(5) no
O32 Cs1 O32 1_556 4_555 84.47(5) no
O1W Cs1 O31 2_656 3_666 82.17(5) no
O1W Cs1 O1W 2_656 3_667 64.21(5) no
O1W Cs1 O1W 2_656 4_554 103.07(5) no
O1W Cs1 O32 2_656 4_555 130.65(5) no
O1W Cs1 O31 3_667 3_666 89.56(5) no
O1W Cs1 O31 4_554 3_666 47.49(5) no
O31 Cs1 O32 3_666 4_555 116.76(5) no
O1W Cs1 O1W 3_667 4_554 137.05(5) no
O1W Cs1 O32 3_667 4_555 149.58(5) no
O1W Cs1 O32 4_554 4_555 70.83(5) no
Cs1 O1W Cs1 . 2_646 100.12(6) no
Cs1 O1W Cs1 . 3_667 90.44(5) no
Cs1 O1W Cs1 . 4_555 93.04(5) no
Cs1 O1W Cs1 2_646 3_667 167.37(7) no
Cs1 O1W Cs1 2_646 4_555 76.93(4) no
Cs1 O1W Cs1 3_667 4_555 95.75(5) no
Cs1 O11 C1 . . 125.44(16) no
Cs1 O11 C21 . . 104.21(14) no
C1 O11 C21 . . 116.9(2) no
Cs1 O31 C31 . . 105.29(16) no
Cs1 O31 Cs1 . 3_666 81.74(5) no
Cs1 O31 C31 3_666 . 124.11(17) no
Cs1 O32 C31 1_554 . 135.05(17) no
Cs1 O32 C31 4_554 . 108.11(17) no
Cs1 O32 Cs1 1_554 4_554 103.72(6) no
Cs1 O1W H12W 2_646 . 74.00 no
Cs1 O1W H11W . . 71.00 no
Cs1 O1W H12W . . 174.00 no
H11W O1W H12W . . 111.00 no
Cs1 O1W H11W 2_646 . 104.00 no
Cs1 O1W H11W 3_667 . 86.00 no
Cs1 O1W H11W 4_555 . 164.00 no
Cs1 O1W H12W 3_667 . 96.00 no
Cs1 O1W H12W 4_555 . 84.00 no
O11 C1 C2 . . 115.3(2) no
C2 C1 C6 . . 121.4(3) no
O11 C1 C6 . . 123.3(2) no
C1 C2 C3 . . 116.3(2) no
C1 C2 C211 . . 120.8(2) no
C3 C2 C211 . . 122.8(2) no
Cl3 C3 C2 . . 118.8(2) no
Cl3 C3 C4 . . 117.4(2) no
C2 C3 C4 . . 123.8(3) no
C3 C4 C5 . . 118.2(3) no
C4 C5 C6 . . 120.8(3) no
C1 C6 C5 . . 119.5(3) no
O11 C21 C31 . . 110.7(2) no
O32 C31 C21 . . 114.2(2) no
O31 C31 O32 . . 125.7(3) no
O31 C31 C21 . . 120.1(2) no
C3 C4 H4 . . 121.00 no
C5 C4 H4 . . 121.00 no
C4 C5 H5 . . 120.00 no
C6 C5 H5 . . 120.00 no
C1 C6 H6 . . 120.00 no
C5 C6 H6 . . 120.00 no
O11 C21 H21 . . 110.00 no
O11 C21 H22 . . 109.00 no
C31 C21 H21 . . 109.00 no
C31 C21 H22 . . 109.00 no
H21 C21 H22 . . 108.00 no
C2 C211 H211 . . 109.00 no
C2 C211 H212 . . 110.00 no
C2 C211 H213 . . 109.00 no
H211 C211 H212 . . 109.00 no
H211 C211 H213 . . 109.00 no
H212 C211 H213 . . 109.00 no

loop_
_geom_bond_atom_site_label_1
_geom_bond_atom_site_label_2
_geom_bond_site_symmetry_2
_geom_bond_distance
_geom_bond_publ_flag
Cs1 O1W . 3.151(2) yes
Cs1 O11 . 3.3958(19) yes
Cs1 O31 . 3.242(2) yes
Cs1 O32 1_556 3.019(2) yes
Cs1 O1W 2_656 3.3931(19) yes
Cs1 O31 3_666 3.249(2) yes
Cs1 O1W 3_667 3.3322(19) yes
Cs1 O1W 4_554 3.435(2) yes
Cs1 O32 4_555 3.0617(19) yes
Cl3 C3 . 1.751(3) no
O11 C1 . 1.373(3) no
O11 C21 . 1.434(3) no
O31 C31 . 1.251(3) no
O32 C31 . 1.246(3) no
O1W H11W . 0.8700 no
O1W H12W . 0.9700 no
C1 C2 . 1.400(4) no
C1 C6 . 1.392(4) no
C2 C211 . 1.500(4) no
C2 C3 . 1.385(4) no
C3 C4 . 1.379(4) no
C4 C5 . 1.379(4) no
C5 C6 . 1.384(4) no
C21 C31 . 1.521(4) no
C4 H4 . 0.9500 no
C5 H5 . 0.9500 no
C6 H6 . 0.9500 no
C21 H21 . 0.9900 no
C21 H22 . 0.9900 no
C211 H211 . 0.9800 no
C211 H212 . 0.9800 no
C211 H213 . 0.9800 no

loop_
_geom_hbond_atom_site_label_D
_geom_hbond_atom_site_label_H
_geom_hbond_atom_site_label_A
_geom_hbond_site_symmetry_A
_geom_hbond_distance_DH
_geom_hbond_distance_HA
_geom_hbond_distance_DA
_geom_hbond_angle_DHA
_geom_hbond_publ_flag
O1W H11W O31 3_666 0.87 1.94 2.801(3) 170 yes
O1W H12W O31 2_646 0.97 1.84 2.697(3) 145 yes
C211 H211 O11 . 0.98 2.33 2.757(3) 105 no
C211 H213 Cl3 . 0.98 2.71 3.053(3) 101 no

loop_
_geom_torsion_atom_site_label_1
_geom_torsion_atom_site_label_2
_geom_torsion_atom_site_label_3
_geom_torsion_atom_site_label_4
_geom_torsion_site_symmetry_1
_geom_torsion_site_symmetry_3
_geom_torsion_site_symmetry_4
_geom_torsion
_geom_torsion_publ_flag
O11 Cs1 O1W Cs1 . . 2_646 51.09(15) no
O11 Cs1 O1W Cs1 . . 3_667 -121.95(12) no
O11 Cs1 O1W Cs1 . . 4_555 -26.17(15) no
O31 Cs1 O1W Cs1 . . 2_646 -62.34(10) no
O31 Cs1 O1W Cs1 . . 3_667 124.62(7) no
O31 Cs1 O1W Cs1 . . 4_555 -139.60(7) no
O32 Cs1 O1W Cs1 1_556 . 2_646 106.09(6) no
O32 Cs1 O1W Cs1 1_556 . 3_667 -66.95(5) no
O32 Cs1 O1W Cs1 1_556 . 4_555 28.83(5) no
O1W Cs1 O1W Cs1 2_656 . 2_646 -130.87(5) no
O1W Cs1 O1W Cs1 2_656 . 3_667 56.09(7) no
O1W Cs1 O1W Cs1 2_656 . 4_555 151.87(5) no
O31 Cs1 O1W Cs1 3_666 . 2_646 -97.18(7) no
O31 Cs1 O1W Cs1 3_666 . 3_667 89.78(6) no
O31 Cs1 O1W Cs1 3_666 . 4_555 -174.43(8) no
O1W Cs1 O1W Cs1 3_667 . 2_646 173.04(5) no
O1W Cs1 O1W Cs1 3_667 . 3_667 0.00(5) no
O1W Cs1 O1W Cs1 3_667 . 4_555 95.78(5) no
O1W Cs1 O1W Cs1 4_554 . 2_646 -43.13(5) no
O1W Cs1 O1W Cs1 4_554 . 3_667 143.83(6) no
O1W Cs1 O1W Cs1 4_554 . 4_555 -120.38(5) no
O32 Cs1 O1W Cs1 4_555 . 2_646 23.15(6) no
O32 Cs1 O1W Cs1 4_555 . 3_667 -149.89(5) no
O32 Cs1 O1W Cs1 4_555 . 4_555 -54.11(5) no
O1W Cs1 O11 C1 . . . 53.6(2) no
O1W Cs1 O11 C21 . . . -85.2(2) no
O31 Cs1 O11 C1 . . . -171.2(2) no
O31 Cs1 O11 C21 . . . 49.97(14) no
O32 Cs1 O11 C1 1_556 . . 1.12(18) no
O32 Cs1 O11 C21 1_556 . . -137.70(14) no
O1W Cs1 O11 C1 2_656 . . -124.80(18) no
O1W Cs1 O11 C21 2_656 . . 96.38(15) no
O31 Cs1 O11 C1 3_666 . . -173.63(16) no
O31 Cs1 O11 C21 3_666 . . 47.55(17) no
O1W Cs1 O11 C1 3_667 . . -66.22(18) no
O1W Cs1 O11 C21 3_667 . . 154.96(14) no
O1W Cs1 O11 C1 4_554 . . 137.57(18) no
O1W Cs1 O11 C21 4_554 . . -1.26(15) no
O32 Cs1 O11 C1 4_555 . . 84.51(18) no
O32 Cs1 O11 C21 4_555 . . -54.32(14) no
O1W Cs1 O31 C31 . . . 96.21(19) no
O1W Cs1 O31 Cs1 . . 3_666 -27.01(9) no
O11 Cs1 O31 C31 . . . -55.40(17) no
O11 Cs1 O31 Cs1 . . 3_666 -178.62(7) no
O32 Cs1 O31 C31 1_556 . . -66.91(19) no
O32 Cs1 O31 Cs1 1_556 . 3_666 169.87(5) no
O1W Cs1 O31 C31 2_656 . . -165.3(2) no
O1W Cs1 O31 Cs1 2_656 . 3_666 71.54(6) no
O31 Cs1 O31 C31 3_666 . . 123.22(17) no
O31 Cs1 O31 Cs1 3_666 . 3_666 0.00(6) no
O1W Cs1 O31 C31 3_667 . . -144.37(17) no
O1W Cs1 O31 Cs1 3_667 . 3_666 92.41(5) no
O1W Cs1 O31 C31 4_554 . . 78.58(17) no
O1W Cs1 O31 Cs1 4_554 . 3_666 -44.64(4) no
O32 Cs1 O31 C31 4_555 . . 7.05(17) no
O32 Cs1 O31 Cs1 4_555 . 3_666 -116.17(5) no
O1W Cs1 O32 C31 . 1_556 1_556 100.4(3) no
O1W Cs1 O32 Cs1 . 1_556 4_555 -33.79(5) no
O11 Cs1 O32 C31 . 1_556 1_556 -97.8(3) no
O11 Cs1 O32 Cs1 . 1_556 4_555 127.99(6) no
O31 Cs1 O32 C31 . 1_556 1_556 -89.4(3) no
O31 Cs1 O32 Cs1 . 1_556 4_555 136.44(6) no
O1W Cs1 O1W Cs1 . 2_656 2_656 -21.72(8) no
O1W Cs1 O1W Cs1 . 2_656 3_666 69.07(7) no
O11 Cs1 O1W Cs1 . 2_656 2_656 157.50(6) no
O11 Cs1 O1W Cs1 . 2_656 3_666 -111.70(5) no
O31 Cs1 O1W Cs1 . 2_656 2_656 -156.51(9) no
O31 Cs1 O1W Cs1 . 2_656 3_666 -65.72(6) no
O1W Cs1 O31 Cs1 . 3_666 3_666 160.94(7) no
O1W Cs1 O31 C31 . 3_666 3_666 -96.2(2) no
O11 Cs1 O31 Cs1 . 3_666 3_666 1.80(9) no
O11 Cs1 O31 C31 . 3_666 3_666 104.7(2) no
O31 Cs1 O31 Cs1 . 3_666 3_666 0.00(6) no
O31 Cs1 O31 C31 . 3_666 3_666 102.9(2) no
O1W Cs1 O1W Cs1 . 3_667 2_656 93.10(5) no
O1W Cs1 O1W Cs1 . 3_667 3_667 0.00(6) no
O11 Cs1 O1W Cs1 . 3_667 2_656 -106.24(5) no
O11 Cs1 O1W Cs1 . 3_667 3_667 160.66(5) no
O31 Cs1 O1W Cs1 . 3_667 2_656 -57.37(6) no
O31 Cs1 O1W Cs1 . 3_667 3_667 -150.47(5) no
O1W Cs1 O1W Cs1 . 4_554 2_646 43.53(5) no
O1W Cs1 O1W Cs1 . 4_554 3_666 -126.03(5) no
O1W Cs1 O1W Cs1 . 4_554 4_554 134.28(6) no
O11 Cs1 O1W Cs1 . 4_554 2_646 -111.83(5) no
O11 Cs1 O1W Cs1 . 4_554 3_666 78.61(5) no
O11 Cs1 O1W Cs1 . 4_554 4_554 -21.08(6) no
O31 Cs1 O1W Cs1 . 4_554 2_646 -147.32(5) no
O31 Cs1 O1W Cs1 . 4_554 3_666 43.12(4) no
O31 Cs1 O1W Cs1 . 4_554 4_554 -56.57(5) no
O1W Cs1 O32 Cs1 . 4_555 4_554 -93.46(6) no
O1W Cs1 O32 C31 . 4_555 4_555 54.34(19) no
O11 Cs1 O32 Cs1 . 4_555 4_554 97.89(7) no
O11 Cs1 O32 C31 . 4_555 4_555 -114.31(19) no
O31 Cs1 O32 Cs1 . 4_555 4_554 51.93(6) no
O31 Cs1 O32 C31 . 4_555 4_555 -160.27(19) no
Cs1 O11 C1 C2 . . . 50.8(3) no
Cs1 O11 C1 C6 . . . -128.9(2) no
C21 O11 C1 C2 . . . -174.9(2) no
C21 O11 C1 C6 . . . 5.4(4) no
Cs1 O11 C21 C31 . . . -45.9(2) no
C1 O11 C21 C31 . . . 171.1(2) no
Cs1 O31 C31 O32 . . . -117.9(3) no
Cs1 O31 C31 C21 . . . 62.8(3) no
Cs1 O31 C31 O32 3_666 . . -27.6(4) no
Cs1 O31 C31 C21 3_666 . . 153.14(18) no
Cs1 O32 C31 O31 1_554 . . -35.1(4) no
Cs1 O32 C31 C21 1_554 . . 144.2(2) no
Cs1 O32 C31 O31 4_554 . . 97.8(3) no
Cs1 O32 C31 C21 4_554 . . -83.0(2) no
O11 C1 C2 C3 . . . 179.3(2) no
O11 C1 C2 C211 . . . 1.6(4) no
C6 C1 C2 C3 . . . -1.0(4) no
C6 C1 C2 C211 . . . -178.7(3) no
O11 C1 C6 C5 . . . -178.9(3) no
C2 C1 C6 C5 . . . 1.5(4) no
C1 C2 C3 Cl3 . . . -180.0(2) no
C1 C2 C3 C4 . . . -0.4(4) no
C211 C2 C3 Cl3 . . . -2.3(4) no
C211 C2 C3 C4 . . . 177.2(3) no
Cl3 C3 C4 C5 . . . -179.1(2) no
C2 C3 C4 C5 . . . 1.4(5) no
C3 C4 C5 C6 . . . -0.9(5) no
C4 C5 C6 C1 . . . -0.5(5) no
O11 C21 C31 O31 . . . -8.8(4) no
O11 C21 C31 O32 . . . 171.9(2) no
